data_7203104
loop_
_publ_author_name
'Deind\"orfer, Pia'
'Geiger, Thomas'
'Schollmeyer, Dieter'
'Ye, Jian Hui'
'Zentel, Rudolf'

_publ_section_title
;
 Semicarbazides as gel forming agents for common solvents and liquid
 crystals
;
_journal_issue 4
_journal_name_full 'Journal of Materials Chemistry'
_journal_page_first 351
_journal_paper_doi 10.1039/b510474b
_journal_volume 16
_journal_year 2006
_chemical_formula_moiety 'C12 H25 N3 O3'
_chemical_formula_sum 'C12 H25 N3 O3'
_chemical_formula_weight 259.35
_chemical_name_common octylsemicarbazid
_chemical_name_systematic
;
ethyl2-[(octylamino)carbonyl]hydrazinecarboxylate
;
_space_group_IT_number 33
_symmetry_cell_setting orthorhombic
_symmetry_space_group_name_Hall 'P 2c -2n'
_symmetry_space_group_name_H-M 'P n a 21'
_atom_sites_solution_hydrogens geom
_atom_sites_solution_primary direct
_atom_sites_solution_secondary difmap
_audit_creation_method SHELXL-97
_cell_angle_alpha 90.00
_cell_angle_beta 90.00
_cell_angle_gamma 90.00
_cell_formula_units_Z 4
_cell_length_a 36.062(2)
_cell_length_b 9.1053(3)
_cell_length_c 4.6794(3)
_cell_measurement_reflns_used 25
_cell_measurement_temperature 298(2)
_cell_measurement_theta_max 50
_cell_measurement_theta_min 40
_cell_volume 1536.51(14)
_computing_cell_refinement 'Enraf Nonius Software V5.0'
_computing_data_collection 'Enraf Nonius Software V5.0'
_computing_data_reduction 'CORINC (Dager, 1971)'
_computing_structure_refinement 'SHELXL-97 (Sheldrick, 1997)'
_computing_structure_solution 'SIR-92 (Altomare, 1994)'
_diffrn_ambient_temperature 298(2)
_diffrn_measured_fraction_theta_full 1.000
_diffrn_measured_fraction_theta_max 1.000
_diffrn_measurement_device_type 'CAD4 Enraf Nonius'
_diffrn_measurement_method \w/2\q
_diffrn_radiation_monochromator graphite
_diffrn_radiation_source 'rotating anode'
_diffrn_radiation_type CuK\a
_diffrn_radiation_wavelength 1.54178
_diffrn_reflns_av_R_equivalents 0.0446
_diffrn_reflns_av_sigmaI/netI 0.0325
_diffrn_reflns_limit_h_max 45
_diffrn_reflns_limit_h_min -45
_diffrn_reflns_limit_k_max 11
_diffrn_reflns_limit_k_min -11
_diffrn_reflns_limit_l_max 5
_diffrn_reflns_limit_l_min -5
_diffrn_reflns_number 3185
_diffrn_reflns_theta_full 74.83
_diffrn_reflns_theta_max 74.83
_diffrn_reflns_theta_min 2.45
_diffrn_standards_decay_% 1
_diffrn_standards_interval_time 60
_diffrn_standards_number 3
_exptl_absorpt_coefficient_mu 0.658
_exptl_absorpt_correction_type none
_exptl_crystal_colour colourless
_exptl_crystal_density_diffrn 1.121
_exptl_crystal_density_method 'not measured'
_exptl_crystal_description needle
_exptl_crystal_F_000 568
_exptl_crystal_size_max 0.90
_exptl_crystal_size_mid 0.38
_exptl_crystal_size_min 0.03
_refine_diff_density_max .253
_refine_diff_density_min -.127
_refine_diff_density_rms .035
_refine_ls_abs_structure_details 'Flack H D (1983), Acta Cryst. A39, 876-881'
_refine_ls_abs_structure_Flack 0.1(3)
_refine_ls_extinction_coef 0.0024(5)
_refine_ls_extinction_expression Fc^*^=kFc[1+0.001xFc^2^\l^3^/sin(2\q)]^-1/4^
_refine_ls_extinction_method SHELXL
_refine_ls_goodness_of_fit_ref 1.026
_refine_ls_hydrogen_treatment refU
_refine_ls_matrix_type full
_refine_ls_number_parameters 182
_refine_ls_number_reflns 3126
_refine_ls_number_restraints 1
_refine_ls_restrained_S_all 1.026
_refine_ls_R_factor_all 0.0628
_refine_ls_R_factor_gt 0.0487
_refine_ls_shift/su_max 0.000
_refine_ls_shift/su_mean 0.000
_refine_ls_structure_factor_coef Fsqd
_refine_ls_weighting_details 'calc w=1/[\s^2^(Fo^2^)+(0.0754P)^2^+0.2093P] where P=(Fo^2^+2Fc^2^)/3'
_refine_ls_weighting_scheme calc
_refine_ls_wR_factor_gt 0.1284
_refine_ls_wR_factor_ref 0.1378
_reflns_number_gt 2620
_reflns_number_total 3126
_reflns_threshold_expression >2sigma(I)
_cod_data_source_file b510474b.txt
_cod_data_source_block geig2
_cod_database_code 7203104

loop_
_symmetry_equiv_pos_as_xyz
'x, y, z'
'-x, -y, z+1/2'
'-x+1/2, y+1/2, z+1/2'
'x+1/2, -y+1/2, z'

loop_
_atom_site_label
_atom_site_type_symbol
_atom_site_fract_x
_atom_site_fract_y
_atom_site_fract_z
_atom_site_U_iso_or_equiv
_atom_site_adp_type
_atom_site_occupancy
_atom_site_calc_flag
_atom_site_refinement_flags
_atom_site_disorder_assembly
_atom_site_disorder_group
C1 C -0.04205(12) 0.3376(6) 0.6003(16) 0.139(2) Uani 1 d . . .
H1A H -0.0561 0.3206 0.7715 0.30(3) Uiso 1 calc R . .
H1B H -0.0490 0.2669 0.4579 0.30(3) Uiso 1 calc R . .
H1C H -0.0470 0.4348 0.5306 0.30(3) Uiso 1 calc R . .
C2 C -0.00197(14) 0.3230(6) 0.6636(17) 0.142(2) Uani 1 d . . .
H2A H 0.0110 0.3999 0.5605 0.23(3) Uiso 1 calc R . .
H2B H 0.0015 0.3420 0.8658 0.23(3) Uiso 1 calc R . .
C3 C 0.01541(11) 0.1899(5) 0.6001(15) 0.1197(16) Uani 1 d . . .
H3A H 0.0117 0.1701 0.3985 0.25(3) Uiso 1 calc R . .
H3B H 0.0028 0.1131 0.7056 0.25(3) Uiso 1 calc R . .
C4 C 0.05650(11) 0.1772(5) 0.6619(12) 0.1094(14) Uani 1 d . . .
H4A H 0.0693 0.2539 0.5572 0.117(11) Uiso 1 calc R . .
H4B H 0.0604 0.1955 0.8639 0.117(11) Uiso 1 calc R . .
C5 C 0.07390(9) 0.0336(5) 0.5884(12) 0.1009(12) Uani 1 d . . .
H5A H 0.0718 0.0192 0.3836 0.27(3) Uiso 1 calc R . .
H5B H 0.0598 -0.0438 0.6803 0.27(3) Uiso 1 calc R . .
C6 C 0.11373(8) 0.0161(3) 0.6704(10) 0.0812(9) Uani 1 d . . .
H6A H 0.1159 0.0313 0.8749 0.097(8) Uiso 1 calc R . .
H6B H 0.1279 0.0928 0.5769 0.097(8) Uiso 1 calc R . .
C7 C 0.13100(8) -0.1294(3) 0.5982(8) 0.0728(8) Uani 1 d . . .
H7A H 0.1157 -0.2069 0.6776 0.088(7) Uiso 1 calc R . .
H7B H 0.1310 -0.1410 0.3921 0.088(7) Uiso 1 calc R . .
C8 C 0.16989(7) -0.1487(2) 0.7053(6) 0.0557(6) Uani 1 d . . .
H8A H 0.1698 -0.1423 0.9123 0.066(6) Uiso 1 calc R . .
H8B H 0.1786 -0.2460 0.6535 0.066(6) Uiso 1 calc R . .
N9 N 0.19535(5) -0.0406(2) 0.5923(4) 0.0480(4) Uani 1 d . . .
H9 H 0.19530(5) 0.045(3) 0.671(3) 0.056(7) Uiso 1 d R . .
C10 C 0.21915(6) -0.0715(2) 0.3833(5) 0.0405(4) Uani 1 d . . .
N11 N 0.24072(5) 0.04245(17) 0.2856(5) 0.0475(4) Uani 1 d . . .
H11 H 0.2529(5) 0.0400(2) 0.138(6) 0.049(7) Uiso 1 d R . .
N12 N 0.23163(5) 0.18648(18) 0.3520(4) 0.0479(5) Uani 1 d . . .
H12 H 0.2437(4) 0.2211(11) 0.507(5) 0.056(7) Uiso 1 d R . .
C13 C 0.20609(6) 0.2574(2) 0.1930(5) 0.0448(5) Uani 1 d . . .
O14 O 0.20296(5) 0.39634(16) 0.2887(4) 0.0557(4) Uani 1 d . . .
C15 C 0.17635(8) 0.4864(3) 0.1381(7) 0.0678(7) Uani 1 d . . .
H15A H 0.1774 0.4639 -0.0644 0.076(7) Uiso 1 calc R . .
H15B H 0.1828 0.5891 0.1624 0.076(7) Uiso 1 calc R . .
C16 C 0.13799(10) 0.4610(4) 0.2450(12) 0.1045(14) Uani 1 d . . .
H16A H 0.1377 0.4697 0.4494 0.153(11) Uiso 1 calc R . .
H16B H 0.1300 0.3644 0.1911 0.153(11) Uiso 1 calc R . .
H16C H 0.1216 0.5327 0.1633 0.153(11) Uiso 1 calc R . .
O18 O 0.18860(5) 0.20633(18) -0.0015(4) 0.0580(5) Uani 1 d . . .
O17 O 0.22345(4) -0.19519(15) 0.2828(4) 0.0533(4) Uani 1 d . . .

loop_
_atom_site_aniso_label
_atom_site_aniso_U_11
_atom_site_aniso_U_22
_atom_site_aniso_U_33
_atom_site_aniso_U_23
_atom_site_aniso_U_13
_atom_site_aniso_U_12
C1 0.080(2) 0.134(4) 0.203(6) 0.016(4) 0.007(4) 0.023(2)
C2 0.097(3) 0.130(4) 0.200(7) -0.004(4) -0.002(4) 0.035(3)
C3 0.081(2) 0.106(3) 0.172(5) 0.014(3) 0.004(3) 0.013(2)
C4 0.081(2) 0.103(3) 0.145(4) 0.005(3) 0.003(3) 0.0242(19)
C5 0.0623(17) 0.106(3) 0.134(3) 0.007(3) -0.001(2) 0.0114(17)
C6 0.0600(15) 0.0783(18) 0.105(3) 0.0003(19) 0.0008(17) -0.0006(14)
C7 0.0611(14) 0.0705(17) 0.087(2) 0.0030(16) 0.0034(15) -0.0083(13)
C8 0.0620(13) 0.0476(11) 0.0576(14) 0.0009(10) 0.0069(11) -0.0013(10)
N9 0.0544(10) 0.0362(9) 0.0533(10) -0.0109(9) 0.0081(8) -0.0008(7)
C10 0.0429(10) 0.0384(10) 0.0403(10) -0.0090(9) -0.0043(8) 0.0041(8)
N11 0.0503(9) 0.0405(9) 0.0518(11) -0.0116(9) 0.0073(9) -0.0015(7)
N12 0.0568(10) 0.0383(8) 0.0487(11) -0.0116(8) -0.0050(9) -0.0044(7)
C13 0.0518(11) 0.0382(10) 0.0445(11) -0.0095(9) 0.0053(10) -0.0058(9)
O14 0.0709(10) 0.0354(7) 0.0608(10) -0.0084(7) -0.0066(9) -0.0006(6)
C15 0.0828(18) 0.0419(12) 0.079(2) -0.0036(13) -0.0129(16) 0.0074(11)
C16 0.075(2) 0.094(2) 0.144(4) -0.013(3) -0.002(2) 0.0163(17)
O18 0.0627(10) 0.0537(9) 0.0576(10) -0.0199(8) -0.0076(8) -0.0017(7)
O17 0.0638(9) 0.0378(7) 0.0583(10) -0.0169(7) 0.0044(8) 0.0055(6)

loop_
_atom_type_symbol
_atom_type_description
_atom_type_scat_dispersion_real
_atom_type_scat_dispersion_imag
_atom_type_scat_source
C C .0181 .0091 'International Tables Vol C Tables 4.2.6.8 and 6.1.1.4'
H H .0000 .0000 'International Tables Vol C Tables 4.2.6.8 and 6.1.1.4'
N N .0311 .0180 'International Tables Vol C Tables 4.2.6.8 and 6.1.1.4'
O O .0492 .0322 'International Tables Vol C Tables 4.2.6.8 and 6.1.1.4'

loop_
_geom_angle_atom_site_label_1
_geom_angle_atom_site_label_2
_geom_angle_atom_site_label_3
_geom_angle
_geom_angle_site_symmetry_1
_geom_angle_site_symmetry_3
_geom_angle_publ_flag
C3 C2 C1 118.2(5) . . ?
C2 C3 C4 117.7(5) . . ?
C5 C4 C3 115.8(4) . . ?
C4 C5 C6 116.0(4) . . ?
C5 C6 C7 115.8(3) . . ?
C8 C7 C6 114.6(3) . . ?
N9 C8 C7 113.0(2) . . ?
C10 N9 C8 122.26(19) . . ?
O17 C10 N9 123.8(2) . . ?
O17 C10 N11 119.51(19) . . ?
N9 C10 N11 116.68(18) . . ?
C10 N11 N12 120.36(19) . . ?
C13 N12 N11 119.38(18) . . ?
O18 C13 O14 124.9(2) . . ?
O18 C13 N12 126.2(2) . . ?
O14 C13 N12 108.87(18) . . ?
C13 O14 C15 115.21(19) . . ?
O14 C15 C16 111.4(3) . . ?

loop_
_geom_bond_atom_site_label_1
_geom_bond_atom_site_label_2
_geom_bond_distance
_geom_bond_site_symmetry_2
_geom_bond_publ_flag
C1 C2 1.482(7) . ?
C2 C3 1.396(6) . ?
C3 C4 1.514(6) . ?
C4 C5 1.491(6) . ?
C5 C6 1.495(4) . ?
C6 C7 1.502(4) . ?
C7 C8 1.500(4) . ?
C8 N9 1.447(3) . ?
N9 C10 1.331(3) . ?
C10 O17 1.230(2) . ?
C10 N11 1.375(3) . ?
N11 N12 1.387(2) . ?
N12 C13 1.349(3) . ?
C13 O18 1.201(3) . ?
C13 O14 1.347(2) . ?
O14 C15 1.446(3) . ?
C15 C16 1.489(5) . ?

loop_
_geom_torsion_atom_site_label_1
_geom_torsion_atom_site_label_2
_geom_torsion_atom_site_label_3
_geom_torsion_atom_site_label_4
_geom_torsion
_geom_torsion_site_symmetry_1
_geom_torsion_site_symmetry_2
_geom_torsion_site_symmetry_3
_geom_torsion_site_symmetry_4
_geom_torsion_publ_flag
C1 C2 C3 C4 179.1(6) . . . . ?
C2 C3 C4 C5 -179.5(6) . . . . ?
C3 C4 C5 C6 -175.3(5) . . . . ?
C4 C5 C6 C7 179.4(4) . . . . ?
C5 C6 C7 C8 -174.9(3) . . . . ?
C6 C7 C8 N9 -60.1(4) . . . . ?
C7 C8 N9 C10 -102.9(3) . . . . ?
C8 N9 C10 O17 -5.3(3) . . . . ?
C8 N9 C10 N11 177.1(2) . . . . ?
O17 C10 N11 N12 167.1(2) . . . . ?
N9 C10 N11 N12 -15.2(3) . . . . ?
C10 N11 N12 C13 -83.2(3) . . . . ?
N11 N12 C13 O18 3.0(3) . . . . ?
N11 N12 C13 O14 -177.46(19) . . . . ?
O18 C13 O14 C15 -0.3(3) . . . . ?
N12 C13 O14 C15 -179.9(2) . . . . ?
C13 O14 C15 C16 82.4(3) . . . . ?

loop_
_cod_related_entry_id
_cod_related_entry_database
_cod_related_entry_code
1 ChemSpider 21143256
